data_4035256
loop_
_publ_author_name
'Kim, Hyeong Rae'
'Achary, Raghavendra'
'Lee, Hyeon-Kyu'

_publ_section_title
;
 DBU-Promoted Dynamic Kinetic Resolution in Rh-Catalyzed Asymmetric
 Transfer Hydrogenation of 5-Alkyl Cyclic Sulfamidate Imines:
 Stereoselective Synthesis of Functionalized 1,2-Amino Alcohols.
;
_journal_issue 19
_journal_name_full 'The Journal of organic chemistry'
_journal_page_first 11987
_journal_page_last 11999
_journal_paper_doi 10.1021/acs.joc.8b01892
_journal_volume 83
_journal_year 2018
_chemical_absolute_configuration ad
_chemical_formula_sum 'C10 H11 N O3 S'
_chemical_formula_weight 225.26
_space_group_IT_number 19
_space_group_name_Hall 'P 2ac 2ab'
_space_group_name_H-M_alt 'P 21 21 21'
_symmetry_cell_setting orthorhombic
_symmetry_space_group_name_H-M 'P 21 21 21'
_atom_sites_solution_hydrogens geom
_atom_sites_solution_primary direct
_atom_sites_solution_secondary difmap
_audit_creation_method SHELXL-97
_cell_angle_alpha 90.00
_cell_angle_beta 90.00
_cell_angle_gamma 90.00
_cell_formula_units_Z 4
_cell_length_a 5.89340(10)
_cell_length_b 9.8741(2)
_cell_length_c 17.8348(3)
_cell_measurement_reflns_used 4831
_cell_measurement_temperature 296(1)
_cell_measurement_theta_max 27.73
_cell_measurement_theta_min 2.36
_cell_volume 1037.84(3)
_computing_cell_refinement 'Bruker SAINT'
_computing_data_collection 'Bruker APEX2'
_computing_data_reduction 'Bruker SAINT'
_computing_molecular_graphics 'Bruker SHELXTL'
_computing_publication_material 'Bruker SHELXTL'
_computing_structure_refinement 'SHELXL-97 (Sheldrick, 2008)'
_computing_structure_solution 'SHELXS-97 (Sheldrick, 2008)'
_diffrn_ambient_temperature 296(1)
_diffrn_measured_fraction_theta_full 1.000
_diffrn_measured_fraction_theta_max 1.000
_diffrn_measurement_device_type 'Bruker APEX-II CCD'
_diffrn_measurement_method '\f and \w scans'
_diffrn_radiation_monochromator graphite
_diffrn_radiation_source 'fine-focus sealed tube'
_diffrn_radiation_type MoK\a
_diffrn_radiation_wavelength 0.71073
_diffrn_reflns_av_R_equivalents 0.0155
_diffrn_reflns_av_sigmaI/netI 0.0159
_diffrn_reflns_limit_h_max 7
_diffrn_reflns_limit_h_min -7
_diffrn_reflns_limit_k_max 13
_diffrn_reflns_limit_k_min -13
_diffrn_reflns_limit_l_max 23
_diffrn_reflns_limit_l_min -23
_diffrn_reflns_number 10299
_diffrn_reflns_theta_full 28.34
_diffrn_reflns_theta_max 28.34
_diffrn_reflns_theta_min 2.28
_exptl_absorpt_coefficient_mu 0.297
_exptl_absorpt_correction_T_max 0.9430
_exptl_absorpt_correction_T_min 0.8904
_exptl_absorpt_correction_type multi-scan
_exptl_absorpt_process_details 'Bruker SADABS'
_exptl_crystal_colour silver
_exptl_crystal_density_diffrn 1.442
_exptl_crystal_density_meas ?
_exptl_crystal_density_method 'not measured'
_exptl_crystal_description block
_exptl_crystal_F_000 472
_exptl_crystal_size_max 0.40
_exptl_crystal_size_mid 0.20
_exptl_crystal_size_min 0.20
_refine_diff_density_max 0.181
_refine_diff_density_min -0.170
_refine_diff_density_rms 0.037
_refine_ls_abs_structure_details 'Flack H D (1983), Acta Cryst. A39, 876-881'
_refine_ls_abs_structure_Flack 0.02(8)
_refine_ls_extinction_method none
_refine_ls_goodness_of_fit_ref 1.009
_refine_ls_hydrogen_treatment refxyz
_refine_ls_matrix_type full
_refine_ls_number_parameters 136
_refine_ls_number_reflns 2586
_refine_ls_number_restraints 0
_refine_ls_restrained_S_all 1.009
_refine_ls_R_factor_all 0.0388
_refine_ls_R_factor_gt 0.0351
_refine_ls_shift/su_max 0.001
_refine_ls_shift/su_mean 0.000
_refine_ls_structure_factor_coef Fsqd
_refine_ls_weighting_details 'calc w=1/[\s^2^(Fo^2^)+(0.0682P)^2^+0.0606P] where P=(Fo^2^+2Fc^2^)/3'
_refine_ls_weighting_scheme calc
_refine_ls_wR_factor_gt 0.0975
_refine_ls_wR_factor_ref 0.1005
_reflns_number_gt 2363
_reflns_number_total 2586
_reflns_threshold_expression >2sigma(I)
_cod_data_source_file jo8b01892_si_002.cif
_cod_data_source_block 20170602_0m
_cod_depositor_comments
;
The following automatic conversions were performed:

data item '_symmetry_cell_setting' value 'Orthorhombic' was changed
to 'orthorhombic' in accordance with the
/home/data/users/saulius/crontab/automatic-downloads/current/ACS/lib/dictionaries/cif_core.dic
dictionary named 'cif_core.dic' version 2.4.2 last updated on
2011-04-26.

data item '_exptl_crystal_density_meas' value 'none' was changed to
'?' -- the value is perceived as not measured.

Automatic conversion script
Id: cif_fix_values 6909 2019-04-08 15:41:33Z antanas 
;
_cod_original_sg_symbol_H-M P2(1)2(1)2(1)
_cod_database_code 4035256

loop_
_symmetry_equiv_pos_as_xyz
'x, y, z'
'x+1/2, -y+1/2, -z'
'-x, y+1/2, -z+1/2'
'-x+1/2, -y, z+1/2'

loop_
_atom_site_label
_atom_site_type_symbol
_atom_site_fract_x
_atom_site_fract_y
_atom_site_fract_z
_atom_site_U_iso_or_equiv
_atom_site_adp_type
_atom_site_occupancy
_atom_site_symmetry_multiplicity
_atom_site_calc_flag
_atom_site_refinement_flags
S1 S 0.87418(8) 0.80657(4) 0.86637(2) 0.05672(14) Uani 1 1 d .
O1 O 1.0205(3) 0.82392(17) 0.92843(9) 0.0763(4) Uani 1 1 d .
O2 O 0.9074(3) 0.88952(15) 0.80231(9) 0.0803(5) Uani 1 1 d .
O3 O 0.6192(2) 0.82182(13) 0.89515(8) 0.0647(3) Uani 1 1 d .
N1 N 0.8584(3) 0.64288(13) 0.84349(7) 0.0487(3) Uani 1 1 d .
C1 C 0.5102(3) 0.68639(18) 0.88962(10) 0.0553(4) Uani 1 1 d .
H1B H 0.3791 0.6739 0.9227 0.066 Uiso 1 1 calc R
C2 C 0.4619(4) 0.6611(2) 0.80751(11) 0.0653(5) Uani 1 1 d .
H2B H 0.3966 0.7404 0.7837 0.078 Uiso 1 1 calc R
H2C H 0.3609 0.5846 0.8007 0.078 Uiso 1 1 calc R
C3 C 0.7016(4) 0.6307(2) 0.77696(8) 0.0603(5) Uani 1 1 d .
H3A H 0.7082 0.5401 0.7560 0.072 Uiso 1 1 calc R
H3B H 0.7429 0.6953 0.7383 0.072 Uiso 1 1 calc R
C4 C 0.7096(3) 0.59251(16) 0.90619(8) 0.0459(3) Uani 1 1 d .
H4A H 0.7771 0.6150 0.9548 0.055 Uiso 1 1 calc R
C5 C 0.6585(3) 0.44247(17) 0.90197(7) 0.0468(3) Uani 1 1 d .
C6 C 0.4577(3) 0.39307(19) 0.93125(10) 0.0570(4) Uani 1 1 d .
H6A H 0.3527 0.4528 0.9518 0.068 Uiso 1 1 calc R
C7 C 0.4114(4) 0.2562(2) 0.93025(11) 0.0659(5) Uani 1 1 d .
H7A H 0.2755 0.2238 0.9498 0.079 Uiso 1 1 calc R
C8 C 0.5682(4) 0.16707(19) 0.89997(10) 0.0668(5) Uani 1 1 d .
H8A H 0.5370 0.0748 0.8988 0.080 Uiso 1 1 calc R
C9 C 0.7700(4) 0.21496(19) 0.87168(10) 0.0647(5) Uani 1 1 d .
H9A H 0.8753 0.1547 0.8518 0.078 Uiso 1 1 calc R
C10 C 0.8172(3) 0.35241(19) 0.87267(9) 0.0573(4) Uani 1 1 d .
H10A H 0.9543 0.3844 0.8538 0.069 Uiso 1 1 calc R

loop_
_atom_site_aniso_label
_atom_site_aniso_U_11
_atom_site_aniso_U_22
_atom_site_aniso_U_33
_atom_site_aniso_U_23
_atom_site_aniso_U_13
_atom_site_aniso_U_12
S1 0.0596(3) 0.0487(2) 0.0618(2) -0.00189(17) 0.0089(2) 0.0038(2)
O1 0.0741(9) 0.0733(9) 0.0815(9) -0.0173(7) -0.0066(8) -0.0023(8)
O2 0.0998(13) 0.0602(8) 0.0809(8) 0.0118(6) 0.0212(10) -0.0047(8)
O3 0.0640(8) 0.0470(6) 0.0832(8) -0.0001(5) 0.0169(7) 0.0138(7)
N1 0.0512(8) 0.0480(6) 0.0470(6) -0.0016(5) 0.0090(6) 0.0051(6)
C1 0.0504(8) 0.0501(8) 0.0655(9) 0.0061(7) 0.0084(8) 0.0116(8)
C2 0.0619(11) 0.0681(12) 0.0659(10) 0.0118(8) -0.0110(9) 0.0094(9)
C3 0.0751(13) 0.0651(10) 0.0408(7) 0.0020(7) 0.0007(8) 0.0009(10)
C4 0.0472(8) 0.0491(8) 0.0413(6) -0.0010(5) 0.0057(7) 0.0089(7)
C5 0.0521(9) 0.0490(7) 0.0392(6) 0.0016(5) -0.0003(7) 0.0098(7)
C6 0.0577(10) 0.0567(9) 0.0566(8) 0.0032(7) 0.0072(8) 0.0076(8)
C7 0.0667(12) 0.0642(10) 0.0667(10) 0.0122(8) 0.0022(10) -0.0038(9)
C8 0.0890(15) 0.0470(9) 0.0645(10) 0.0015(7) -0.0106(10) 0.0016(9)
C9 0.0770(13) 0.0524(9) 0.0647(9) -0.0058(7) -0.0013(10) 0.0145(10)
C10 0.0614(10) 0.0545(8) 0.0561(8) -0.0018(6) 0.0061(8) 0.0128(8)

loop_
_atom_type_symbol
_atom_type_description
_atom_type_scat_dispersion_real
_atom_type_scat_dispersion_imag
_atom_type_scat_source
C C 0.0033 0.0016 'International Tables Vol C Tables 4.2.6.8 and 6.1.1.4'
H H 0.0000 0.0000 'International Tables Vol C Tables 4.2.6.8 and 6.1.1.4'
N N 0.0061 0.0033 'International Tables Vol C Tables 4.2.6.8 and 6.1.1.4'
O O 0.0106 0.0060 'International Tables Vol C Tables 4.2.6.8 and 6.1.1.4'
S S 0.1246 0.1234 'International Tables Vol C Tables 4.2.6.8 and 6.1.1.4'

loop_
_geom_angle_atom_site_label_1
_geom_angle_atom_site_label_2
_geom_angle_atom_site_label_3
_geom_angle
O1 S1 O2 118.42(11)
O1 S1 O3 108.15(9)
O2 S1 O3 109.55(10)
O1 S1 N1 110.04(9)
O2 S1 N1 111.69(8)
O3 S1 N1 96.74(7)
C1 O3 S1 107.50(10)
C4 N1 C3 101.60(13)
C4 N1 S1 99.83(9)
C3 N1 S1 107.68(11)
O3 C1 C2 107.08(15)
O3 C1 C4 101.59(14)
C2 C1 C4 103.44(14)
O3 C1 H1B 114.5
C2 C1 H1B 114.5
C4 C1 H1B 114.5
C1 C2 C3 101.63(16)
C1 C2 H2B 111.4
C3 C2 H2B 111.4
C1 C2 H2C 111.4
C3 C2 H2C 111.4
H2B C2 H2C 109.3
N1 C3 C2 105.50(12)
N1 C3 H3A 110.6
C2 C3 H3A 110.6
N1 C3 H3B 110.6
C2 C3 H3B 110.6
H3A C3 H3B 108.8
N1 C4 C5 113.72(11)
N1 C4 C1 95.96(12)
C5 C4 C1 115.58(15)
N1 C4 H4A 110.3
C5 C4 H4A 110.3
C1 C4 H4A 110.3
C6 C5 C10 119.44(17)
C6 C5 C4 119.80(15)
C10 C5 C4 120.66(17)
C5 C6 C7 120.69(18)
C5 C6 H6A 119.7
C7 C6 H6A 119.7
C8 C7 C6 119.7(2)
C8 C7 H7A 120.2
C6 C7 H7A 120.2
C9 C8 C7 120.09(19)
C9 C8 H8A 120.0
C7 C8 H8A 120.0
C8 C9 C10 120.37(19)
C8 C9 H9A 119.8
C10 C9 H9A 119.8
C9 C10 C5 119.7(2)
C9 C10 H10A 120.2
C5 C10 H10A 120.2

loop_
_geom_bond_atom_site_label_1
_geom_bond_atom_site_label_2
_geom_bond_distance
S1 O1 1.4136(16)
S1 O2 1.4194(14)
S1 O3 1.5952(14)
S1 N1 1.6696(13)
O3 C1 1.487(2)
N1 C4 1.506(2)
N1 C3 1.509(2)
C1 C2 1.512(2)
C1 C4 1.526(2)
C1 H1B 0.9800
C2 C3 1.544(3)
C2 H2B 0.9700
C2 H2C 0.9700
C3 H3A 0.9700
C3 H3B 0.9700
C4 C5 1.514(2)
C4 H4A 0.9800
C5 C6 1.382(3)
C5 C10 1.392(2)
C6 C7 1.379(3)
C6 H6A 0.9300
C7 C8 1.386(3)
C7 H7A 0.9300
C8 C9 1.376(3)
C8 H8A 0.9300
C9 C10 1.386(3)
C9 H9A 0.9300
C10 H10A 0.9300

loop_
_geom_torsion_atom_site_label_1
_geom_torsion_atom_site_label_2
_geom_torsion_atom_site_label_3
_geom_torsion_atom_site_label_4
_geom_torsion
O1 S1 O3 C1 -111.41(12)
O2 S1 O3 C1 118.20(12)
N1 S1 O3 C1 2.29(12)
O1 S1 N1 C4 74.67(13)
O2 S1 N1 C4 -151.67(12)
O3 S1 N1 C4 -37.48(11)
O1 S1 N1 C3 -179.69(12)
O2 S1 N1 C3 -46.03(15)
O3 S1 N1 C3 68.16(12)
S1 O3 C1 C2 -74.86(15)
S1 O3 C1 C4 33.28(15)
O3 C1 C2 C3 74.14(17)
C4 C1 C2 C3 -32.69(19)
C4 N1 C3 C2 33.78(17)
S1 N1 C3 C2 -70.60(16)
C1 C2 C3 N1 -0.5(2)
C3 N1 C4 C5 69.09(17)
S1 N1 C4 C5 179.59(11)
C3 N1 C4 C1 -52.24(15)
S1 N1 C4 C1 58.26(13)
O3 C1 C4 N1 -57.72(14)
C2 C1 C4 N1 53.21(16)
O3 C1 C4 C5 -177.62(11)
C2 C1 C4 C5 -66.68(18)
N1 C4 C5 C6 -151.13(15)
C1 C4 C5 C6 -41.49(19)
N1 C4 C5 C10 32.5(2)
C1 C4 C5 C10 142.14(15)
C10 C5 C6 C7 -1.4(3)
C4 C5 C6 C7 -177.78(16)
C5 C6 C7 C8 0.4(3)
C6 C7 C8 C9 0.6(3)
C7 C8 C9 C10 -0.5(3)
C8 C9 C10 C5 -0.5(3)
C6 C5 C10 C9 1.4(3)
C4 C5 C10 C9 177.81(15)
